data_7028766
loop_
_publ_author_name
'Hu, Xiao-Hui'
'Liang, Yan'
'Li, Chen'
'Yi, Xiao-Yi'

_publ_section_title
;
 Multi-nuclear silver(i) and copper(i) complexes: a novel bonding mode for
 bispyridylpyrrolides.
;
_journal_issue 6
_journal_name_full 'Dalton transactions (Cambridge, England : 2003)'
_journal_page_first 2458
_journal_page_last 2464
_journal_paper_doi 10.1039/c3dt52794h
_journal_volume 43
_journal_year 2014
_chemical_formula_sum 'C65 H50 Ag3 F3 N6 O3 P2 S'
_chemical_formula_weight 1437.72
_chemical_name_systematic
; 
 ? 
;
_space_group_IT_number 15
_symmetry_cell_setting monoclinic
_symmetry_space_group_name_Hall '-C 2yc'
_symmetry_space_group_name_H-M 'C 1 2/c 1'
_atom_sites_solution_hydrogens geom
_atom_sites_solution_primary direct
_atom_sites_solution_secondary difmap
_audit_creation_method SHELXL-97
_cell_angle_alpha 90.00
_cell_angle_beta 108.2390(10)
_cell_angle_gamma 90.00
_cell_formula_units_Z 4
_cell_length_a 19.8842(3)
_cell_length_b 17.3938(3)
_cell_length_c 17.4070(2)
_cell_measurement_reflns_used 9784
_cell_measurement_temperature 120(2)
_cell_measurement_theta_max 27.53
_cell_measurement_theta_min 2.21
_cell_volume 5717.95(15)
_computing_cell_refinement 'Bruker SMART'
_computing_data_collection 'Bruker SMART'
_computing_data_reduction 'Bruker SAINT'
_computing_molecular_graphics 'Bruker SHELXTL'
_computing_publication_material 'Bruker SHELXTL'
_computing_structure_refinement 'Bruker SHELXTL'
_computing_structure_solution 'Bruker SHELXTL'
_diffrn_ambient_temperature 120(2)
_diffrn_measured_fraction_theta_full 0.992
_diffrn_measured_fraction_theta_max 0.992
_diffrn_measurement_device_type 'CCD area detector'
_diffrn_measurement_method 'phi and omega scans'
_diffrn_radiation_monochromator graphite
_diffrn_radiation_source 'fine-focus sealed tube'
_diffrn_radiation_type MoK\a
_diffrn_radiation_wavelength 0.71073
_diffrn_reflns_av_R_equivalents 0.0180
_diffrn_reflns_av_unetI/netI 0.0152
_diffrn_reflns_limit_h_max 25
_diffrn_reflns_limit_h_min -22
_diffrn_reflns_limit_k_max 22
_diffrn_reflns_limit_k_min -18
_diffrn_reflns_limit_l_max 22
_diffrn_reflns_limit_l_min -22
_diffrn_reflns_number 29949
_diffrn_reflns_theta_full 27.55
_diffrn_reflns_theta_max 27.55
_diffrn_reflns_theta_min 1.59
_exptl_absorpt_coefficient_mu 1.174
_exptl_absorpt_correction_T_max 0.7456
_exptl_absorpt_correction_T_min 0.6283
_exptl_absorpt_correction_type multi-scan
_exptl_absorpt_process_details SADABS
_exptl_crystal_colour yellow
_exptl_crystal_density_diffrn 1.670
_exptl_crystal_density_method 'not measured'
_exptl_crystal_description block
_exptl_crystal_F_000 2880
_exptl_crystal_size_max 0.15
_exptl_crystal_size_mid 0.13
_exptl_crystal_size_min 0.08
_refine_diff_density_max 0.684
_refine_diff_density_min -0.709
_refine_diff_density_rms 0.190
_refine_ls_extinction_method none
_refine_ls_goodness_of_fit_ref 1.024
_refine_ls_hydrogen_treatment constr
_refine_ls_matrix_type full
_refine_ls_number_parameters 412
_refine_ls_number_reflns 6557
_refine_ls_number_restraints 18
_refine_ls_restrained_S_all 1.024
_refine_ls_R_factor_all 0.0257
_refine_ls_R_factor_gt 0.0205
_refine_ls_shift/su_max 0.001
_refine_ls_shift/su_mean 0.000
_refine_ls_structure_factor_coef Fsqd
_refine_ls_weighting_details 'calc w=1/[\s^2^(Fo^2^)+(0.0582P)^2^+3.1937P] where P=(Fo^2^+2Fc^2^)/3'
_refine_ls_weighting_scheme calc
_refine_ls_wR_factor_gt 0.0671
_refine_ls_wR_factor_ref 0.0793
_reflns_number_gt 5933
_reflns_number_total 6557
_reflns_threshold_expression >2sigma(I)
_cod_data_source_file c3dt52794h.txt
_cod_data_source_block complex_2
_cod_depositor_comments
;
The following automatic conversions were performed:

'_symmetry_cell_setting' value 'Monoclinic' changed to 'monoclinic'
according to
/usr/data/users/saulius/automatic-downloads/current/RSC/lib/dictionaries/cif_core.dic
dictionary named 'cif_core.dic' version 2.4.2 from 2011-04-26.

Automatic conversion script
Id: cif_fix_values 2281 2013-09-26 08:29:07Z andrius 
;
_cod_original_cell_volume 5717.94(15)
_cod_original_sg_symbol_H-M C2/c
_cod_database_code 7028766

loop_
_symmetry_equiv_pos_as_xyz
'x, y, z'
'-x, y, -z+1/2'
'x+1/2, y+1/2, z'
'-x+1/2, y+1/2, -z+1/2'
'-x, -y, -z'
'x, -y, z-1/2'
'-x+1/2, -y+1/2, -z'
'x+1/2, -y+1/2, z-1/2'

loop_
_atom_site_label
_atom_site_type_symbol
_atom_site_fract_x
_atom_site_fract_y
_atom_site_fract_z
_atom_site_U_iso_or_equiv
_atom_site_adp_type
_atom_site_occupancy
_atom_site_symmetry_multiplicity
_atom_site_calc_flag
_atom_site_refinement_flags
Ag1 Ag 0.406663(7) 0.421702(8) 0.092810(8) 0.02002(6) Uani 1 1 d .
Ag2 Ag 0.5000 0.5000 0.0000 0.02251(7) Uani 1 2 d S
P1 P 0.30375(2) 0.47864(3) 0.00573(3) 0.01745(10) Uani 1 1 d .
N1 N 0.44636(8) 0.29296(9) 0.11388(9) 0.0208(3) Uani 1 1 d .
N2 N 0.52213(8) 0.42838(9) 0.15584(9) 0.0188(3) Uani 1 1 d .
N3 N 0.52739(9) 0.58440(9) 0.09311(10) 0.0224(3) Uani 1 1 d .
C1 C 0.41057(11) 0.22707(12) 0.08904(11) 0.0275(4) Uani 1 1 d .
H1 H 0.3638 0.2305 0.0558 0.033 Uiso 1 1 calc R
C2 C 0.43901(13) 0.15488(12) 0.10986(12) 0.0315(5) Uani 1 1 d .
H2 H 0.4121 0.1108 0.0920 0.038 Uiso 1 1 calc R
C3 C 0.50920(13) 0.15016(13) 0.15847(13) 0.0313(5) Uani 1 1 d .
H3 H 0.5305 0.1025 0.1732 0.038 Uiso 1 1 calc R
C4 C 0.54682(11) 0.21654(12) 0.18458(12) 0.0266(4) Uani 1 1 d .
H4 H 0.5938 0.2139 0.2172 0.032 Uiso 1 1 calc R
C5 C 0.51448(10) 0.28815(11) 0.16203(10) 0.0208(4) Uani 1 1 d .
C6 C 0.55134(10) 0.36035(12) 0.18848(10) 0.0203(4) Uani 1 1 d .
C7 C 0.61690(10) 0.37332(13) 0.24771(11) 0.0248(4) Uani 1 1 d .
H7 H 0.6474 0.3362 0.2782 0.030 Uiso 1 1 calc R
C8 C 0.62724(10) 0.45297(13) 0.25182(11) 0.0257(4) Uani 1 1 d .
H8 H 0.6657 0.4794 0.2860 0.031 Uiso 1 1 calc R
C9 C 0.56803(10) 0.48493(12) 0.19405(10) 0.0211(4) Uani 1 1 d .
C10 C 0.55664(10) 0.56573(12) 0.17180(12) 0.0227(4) Uani 1 1 d .
C11 C 0.57627(12) 0.62359(14) 0.23061(14) 0.0342(5) Uani 1 1 d .
H11 H 0.5958 0.6107 0.2849 0.041 Uiso 1 1 calc R
C12 C 0.56655(13) 0.69991(15) 0.20767(17) 0.0423(6) Uani 1 1 d .
H12 H 0.5798 0.7386 0.2464 0.051 Uiso 1 1 calc R
C13 C 0.53703(12) 0.71836(14) 0.12705(17) 0.0392(6) Uani 1 1 d .
H13 H 0.5301 0.7693 0.1104 0.047 Uiso 1 1 calc R
C15 C 0.51812(11) 0.65921(12) 0.07200(14) 0.0302(4) Uani 1 1 d .
H15 H 0.4980 0.6714 0.0176 0.036 Uiso 1 1 calc R
C21 C 0.27494(10) 0.43811(12) -0.09607(11) 0.0203(4) Uani 1 1 d .
C22 C 0.22770(11) 0.47562(13) -0.16162(12) 0.0281(4) Uani 1 1 d .
H22 H 0.2119 0.5248 -0.1553 0.034 Uiso 1 1 calc R
C23 C 0.20421(12) 0.43964(15) -0.23635(13) 0.0332(5) Uani 1 1 d .
H23 H 0.1731 0.4651 -0.2801 0.040 Uiso 1 1 calc R
C24 C 0.22644(11) 0.36686(14) -0.24632(13) 0.0324(5) Uani 1 1 d .
H24 H 0.2107 0.3434 -0.2968 0.039 Uiso 1 1 calc R
C25 C 0.27226(11) 0.32820(14) -0.18138(14) 0.0326(5) Uani 1 1 d .
H25 H 0.2863 0.2783 -0.1878 0.039 Uiso 1 1 calc R
C26 C 0.29707(10) 0.36416(12) -0.10677(12) 0.0257(4) Uani 1 1 d .
H26 H 0.3288 0.3386 -0.0635 0.031 Uiso 1 1 calc R
C31 C 0.22363(9) 0.47126(11) 0.03527(10) 0.0195(4) Uani 1 1 d .
C32 C 0.16866(10) 0.52494(12) 0.01030(12) 0.0248(4) Uani 1 1 d .
H32 H 0.1731 0.5670 -0.0208 0.030 Uiso 1 1 calc R
C33 C 0.10763(11) 0.51567(14) 0.03183(12) 0.0294(5) Uani 1 1 d .
H33 H 0.0715 0.5518 0.0156 0.035 Uiso 1 1 calc R
C34 C 0.10030(11) 0.45281(15) 0.07736(12) 0.0306(5) Uani 1 1 d .
H34 H 0.0593 0.4467 0.0916 0.037 Uiso 1 1 calc R
C35 C 0.15405(11) 0.39913(15) 0.10168(12) 0.0310(5) Uani 1 1 d .
H35 H 0.1489 0.3567 0.1319 0.037 Uiso 1 1 calc R
C36 C 0.21569(11) 0.40837(12) 0.08113(11) 0.0241(4) Uani 1 1 d .
H36 H 0.2519 0.3723 0.0981 0.029 Uiso 1 1 calc R
C41 C 0.31508(10) 0.58181(11) -0.00387(12) 0.0203(4) Uani 1 1 d .
C42 C 0.33430(11) 0.61426(12) -0.06688(12) 0.0254(4) Uani 1 1 d .
H42 H 0.3374 0.5838 -0.1095 0.030 Uiso 1 1 calc R
C43 C 0.34888(12) 0.69246(13) -0.06588(14) 0.0315(5) Uani 1 1 d .
H43 H 0.3607 0.7142 -0.1088 0.038 Uiso 1 1 calc R
C44 C 0.34615(12) 0.73817(13) -0.00265(15) 0.0346(5) Uani 1 1 d .
H44 H 0.3566 0.7903 -0.0025 0.041 Uiso 1 1 calc R
C45 C 0.32767(12) 0.70629(13) 0.06106(14) 0.0340(5) Uani 1 1 d .
H45 H 0.3261 0.7369 0.1043 0.041 Uiso 1 1 calc R
C46 C 0.31160(11) 0.62918(12) 0.06000(12) 0.0263(4) Uani 1 1 d .
H46 H 0.2983 0.6082 0.1022 0.032 Uiso 1 1 calc R
C100 C 0.0422(8) 0.5885(5) 0.7863(8) 0.047(5) Uani 0.50 1 d PD
F1 F 0.0938(5) 0.5796(5) 0.7534(6) 0.076(3) Uani 0.50 1 d PD
F2 F 0.0500(4) 0.5327(3) 0.8422(3) 0.0612(14) Uani 0.50 1 d PD
F3 F 0.0544(3) 0.6545(3) 0.8277(3) 0.0445(13) Uani 0.50 1 d PD
S1 S -0.04358(11) 0.58365(12) 0.71030(13) 0.0156(6) Uani 0.50 1 d PD
O1 O -0.0914(5) 0.6059(5) 0.7524(7) 0.0398(16) Uani 0.50 1 d PD
O2 O -0.0494(4) 0.5071(3) 0.6851(3) 0.0604(17) Uani 0.50 1 d PD
O3 O -0.0399(4) 0.6384(4) 0.6521(4) 0.0430(15) Uani 0.50 1 d PD

loop_
_atom_site_aniso_label
_atom_site_aniso_U_11
_atom_site_aniso_U_22
_atom_site_aniso_U_33
_atom_site_aniso_U_23
_atom_site_aniso_U_13
_atom_site_aniso_U_12
Ag1 0.01209(9) 0.01971(9) 0.02453(9) -0.00019(5) 0.00033(6) 0.00119(5)
Ag2 0.02063(11) 0.02564(12) 0.01936(10) -0.00344(7) 0.00354(8) -0.00219(8)
P1 0.0124(2) 0.0179(2) 0.0202(2) -0.00005(17) 0.00246(16) 0.00091(18)
N1 0.0205(8) 0.0192(8) 0.0199(7) -0.0023(6) 0.0023(6) 0.0007(6)
N2 0.0138(8) 0.0237(9) 0.0171(7) -0.0029(6) 0.0025(6) -0.0016(6)
N3 0.0172(8) 0.0222(8) 0.0278(8) -0.0038(6) 0.0070(6) -0.0020(6)
C1 0.0308(11) 0.0220(10) 0.0243(9) -0.0041(7) 0.0010(8) -0.0009(8)
C2 0.0446(13) 0.0209(10) 0.0269(10) -0.0044(8) 0.0080(9) -0.0007(9)
C3 0.0427(13) 0.0236(10) 0.0312(10) 0.0047(8) 0.0165(9) 0.0120(10)
C4 0.0235(10) 0.0308(11) 0.0268(9) 0.0054(8) 0.0099(8) 0.0085(9)
C5 0.0204(9) 0.0255(10) 0.0178(8) 0.0015(7) 0.0078(7) 0.0048(8)
C6 0.0142(8) 0.0295(10) 0.0168(8) 0.0012(7) 0.0044(6) 0.0018(8)
C7 0.0146(9) 0.0397(12) 0.0183(8) 0.0028(8) 0.0027(7) 0.0021(8)
C8 0.0138(9) 0.0433(13) 0.0185(8) -0.0029(8) 0.0027(7) -0.0058(9)
C9 0.0141(8) 0.0315(11) 0.0170(8) -0.0058(7) 0.0037(6) -0.0052(8)
C10 0.0145(9) 0.0276(10) 0.0265(9) -0.0095(8) 0.0072(7) -0.0058(8)
C11 0.0255(11) 0.0411(13) 0.0359(11) -0.0188(10) 0.0095(9) -0.0108(10)
C12 0.0307(12) 0.0351(13) 0.0646(16) -0.0288(12) 0.0198(11) -0.0103(10)
C13 0.0266(11) 0.0246(11) 0.0697(17) -0.0095(11) 0.0197(11) -0.0014(9)
C15 0.0207(10) 0.0234(10) 0.0467(12) 0.0001(9) 0.0108(9) 0.0014(8)
C21 0.0142(9) 0.0232(9) 0.0226(8) -0.0015(7) 0.0046(7) -0.0020(7)
C22 0.0238(10) 0.0288(11) 0.0277(10) -0.0005(8) 0.0025(8) 0.0026(9)
C23 0.0266(11) 0.0427(13) 0.0251(10) 0.0003(9) 0.0004(8) -0.0038(10)
C24 0.0259(11) 0.0430(13) 0.0283(10) -0.0123(9) 0.0086(8) -0.0144(10)
C25 0.0261(11) 0.0306(12) 0.0413(12) -0.0119(9) 0.0108(9) -0.0036(9)
C26 0.0199(9) 0.0251(10) 0.0300(10) -0.0030(8) 0.0049(7) 0.0015(8)
C31 0.0146(8) 0.0241(10) 0.0180(8) -0.0037(7) 0.0023(6) -0.0015(7)
C32 0.0186(9) 0.0277(11) 0.0265(9) -0.0004(8) 0.0048(7) 0.0020(8)
C33 0.0177(9) 0.0413(13) 0.0279(10) -0.0057(9) 0.0051(8) 0.0059(9)
C34 0.0184(9) 0.0523(14) 0.0218(9) -0.0072(9) 0.0071(7) -0.0067(10)
C35 0.0258(11) 0.0431(13) 0.0230(9) 0.0017(9) 0.0061(8) -0.0107(10)
C36 0.0211(10) 0.0277(10) 0.0203(9) -0.0003(7) 0.0018(7) -0.0004(8)
C41 0.0142(9) 0.0191(9) 0.0259(9) -0.0002(7) 0.0039(7) 0.0009(7)
C42 0.0233(10) 0.0234(10) 0.0328(10) 0.0004(8) 0.0138(8) 0.0035(8)
C43 0.0292(11) 0.0245(11) 0.0477(12) 0.0073(9) 0.0221(10) 0.0037(9)
C44 0.0285(11) 0.0191(10) 0.0588(14) -0.0006(10) 0.0177(10) 0.0008(9)
C45 0.0353(12) 0.0247(11) 0.0417(12) -0.0104(9) 0.0117(9) -0.0006(9)
C46 0.0271(10) 0.0248(10) 0.0271(9) -0.0023(8) 0.0084(8) -0.0004(8)
C100 0.071(8) 0.029(7) 0.045(8) 0.014(5) 0.023(6) 0.023(5)
F1 0.037(3) 0.153(8) 0.044(3) -0.003(5) 0.019(2) 0.036(5)
F2 0.075(3) 0.048(3) 0.039(3) 0.022(2) -0.013(2) -0.006(3)
F3 0.041(3) 0.032(2) 0.050(3) -0.0105(19) -0.0023(18) -0.0076(17)
S1 0.0156(8) 0.0147(11) 0.0166(10) 0.0022(7) 0.0052(6) 0.0012(7)
O1 0.024(3) 0.058(3) 0.043(3) -0.010(2) 0.018(2) 0.002(3)
O2 0.083(4) 0.032(3) 0.044(3) -0.017(2) -0.012(3) -0.005(3)
O3 0.036(3) 0.049(4) 0.036(3) 0.027(3) 0.0005(19) -0.008(3)

loop_
_atom_type_symbol
_atom_type_description
_atom_type_scat_dispersion_real
_atom_type_scat_dispersion_imag
_atom_type_scat_source
C C 0.0033 0.0016 'International Tables Vol C Tables 4.2.6.8 and 6.1.1.4'
H H 0.0000 0.0000 'International Tables Vol C Tables 4.2.6.8 and 6.1.1.4'
Ag Ag -0.8971 1.1015 'International Tables Vol C Tables 4.2.6.8 and 6.1.1.4'
F F 0.0171 0.0103 'International Tables Vol C Tables 4.2.6.8 and 6.1.1.4'
N N 0.0061 0.0033 'International Tables Vol C Tables 4.2.6.8 and 6.1.1.4'
O O 0.0106 0.0060 'International Tables Vol C Tables 4.2.6.8 and 6.1.1.4'
P P 0.1023 0.0942 'International Tables Vol C Tables 4.2.6.8 and 6.1.1.4'
S S 0.1246 0.1234 'International Tables Vol C Tables 4.2.6.8 and 6.1.1.4'

loop_
_geom_angle_atom_site_label_1
_geom_angle_atom_site_label_2
_geom_angle_atom_site_label_3
_geom_angle
_geom_angle_site_symmetry_1
_geom_angle_site_symmetry_3
N2 Ag1 P1 148.77(4) . .
N2 Ag1 N1 74.28(6) . .
P1 Ag1 N1 132.85(4) . .
N2 Ag1 Ag2 62.79(4) . .
P1 Ag1 Ag2 91.203(12) . .
N1 Ag1 Ag2 105.62(4) . .
N3 Ag2 N3 180.00(6) . 5_665
N3 Ag2 Ag1 92.36(5) . 5_665
N3 Ag2 Ag1 87.64(4) 5_665 5_665
N3 Ag2 Ag1 87.64(5) . .
N3 Ag2 Ag1 92.36(4) 5_665 .
Ag1 Ag2 Ag1 180.000(3) 5_665 .
C41 P1 C21 107.55(9) . .
C41 P1 C31 103.81(9) . .
C21 P1 C31 102.12(8) . .
C41 P1 Ag1 111.49(6) . .
C21 P1 Ag1 114.13(7) . .
C31 P1 Ag1 116.69(6) . .
C1 N1 C5 118.15(17) . .
C1 N1 Ag1 129.71(13) . .
C5 N1 Ag1 112.04(12) . .
C6 N2 C9 106.87(16) . .
C6 N2 Ag1 113.68(12) . .
C9 N2 Ag1 135.24(13) . .
C15 N3 C10 119.17(18) . .
C15 N3 Ag2 118.52(14) . .
C10 N3 Ag2 122.24(13) . .
N1 C1 C2 123.97(19) . .
N1 C1 H1 118.0 . .
C2 C1 H1 118.0 . .
C1 C2 C3 117.7(2) . .
C1 C2 H2 121.1 . .
C3 C2 H2 121.1 . .
C4 C3 C2 119.4(2) . .
C4 C3 H3 120.3 . .
C2 C3 H3 120.3 . .
C3 C4 C5 120.01(19) . .
C3 C4 H4 120.0 . .
C5 C4 H4 120.0 . .
N1 C5 C4 120.73(18) . .
N1 C5 C6 116.74(17) . .
C4 C5 C6 122.52(17) . .
N2 C6 C7 110.09(18) . .
N2 C6 C5 120.76(16) . .
C7 C6 C5 129.14(18) . .
C8 C7 C6 106.53(18) . .
C8 C7 H7 126.7 . .
C6 C7 H7 126.7 . .
C7 C8 C9 106.20(17) . .
C7 C8 H8 126.9 . .
C9 C8 H8 126.9 . .
N2 C9 C8 110.31(18) . .
N2 C9 C10 122.77(16) . .
C8 C9 C10 126.80(18) . .
N3 C10 C11 120.1(2) . .
N3 C10 C9 118.94(16) . .
C11 C10 C9 120.95(19) . .
C12 C11 C10 119.8(2) . .
C12 C11 H11 120.1 . .
C10 C11 H11 120.1 . .
C13 C12 C11 119.6(2) . .
C13 C12 H12 120.2 . .
C11 C12 H12 120.2 . .
C15 C13 C12 118.1(2) . .
C15 C13 H13 120.9 . .
C12 C13 H13 120.9 . .
N3 C15 C13 123.2(2) . .
N3 C15 H15 118.4 . .
C13 C15 H15 118.4 . .
C26 C21 C22 118.96(18) . .
C26 C21 P1 118.10(15) . .
C22 C21 P1 122.75(16) . .
C23 C22 C21 120.0(2) . .
C23 C22 H22 120.0 . .
C21 C22 H22 120.0 . .
C24 C23 C22 120.6(2) . .
C24 C23 H23 119.7 . .
C22 C23 H23 119.7 . .
C23 C24 C25 120.1(2) . .
C23 C24 H24 119.9 . .
C25 C24 H24 119.9 . .
C24 C25 C26 119.8(2) . .
C24 C25 H25 120.1 . .
C26 C25 H25 120.1 . .
C25 C26 C21 120.5(2) . .
C25 C26 H26 119.7 . .
C21 C26 H26 119.7 . .
C36 C31 C32 119.00(18) . .
C36 C31 P1 118.84(15) . .
C32 C31 P1 122.10(15) . .
C33 C32 C31 120.20(19) . .
C33 C32 H32 119.9 . .
C31 C32 H32 119.9 . .
C34 C33 C32 120.3(2) . .
C34 C33 H33 119.9 . .
C32 C33 H33 119.9 . .
C35 C34 C33 119.94(19) . .
C35 C34 H34 120.0 . .
C33 C34 H34 120.0 . .
C34 C35 C36 120.2(2) . .
C34 C35 H35 119.9 . .
C36 C35 H35 119.9 . .
C35 C36 C31 120.4(2) . .
C35 C36 H36 119.8 . .
C31 C36 H36 119.8 . .
C42 C41 C46 118.75(18) . .
C42 C41 P1 123.01(15) . .
C46 C41 P1 117.87(15) . .
C41 C42 C43 119.70(19) . .
C41 C42 H42 120.1 . .
C43 C42 H42 120.1 . .
C44 C43 C42 121.1(2) . .
C44 C43 H43 119.4 . .
C42 C43 H43 119.4 . .
C43 C44 C45 119.7(2) . .
C43 C44 H44 120.1 . .
C45 C44 H44 120.1 . .
C46 C45 C44 119.8(2) . .
C46 C45 H45 120.1 . .
C44 C45 H45 120.1 . .
C45 C46 C41 120.91(19) . .
C45 C46 H46 119.5 . .
C41 C46 H46 119.5 . .
S1 C100 F1 93(8) 2_556 .
S1 C100 F3 115(8) 2_556 .
F1 C100 F3 107.4(10) . .
S1 C100 F2 15(7) 2_556 .
F1 C100 F2 107.3(10) . .
F3 C100 F2 105.6(9) . .
S1 C100 O1 112(8) 2_556 2_556
F1 C100 O1 19.7(6) . 2_556
F3 C100 O1 92.2(8) . 2_556
F2 C100 O1 124.8(12) . 2_556
S1 C100 O3 98(7) 2_556 2_556
F1 C100 O3 128.3(11) . 2_556
F3 C100 O3 24.9(3) . 2_556
F2 C100 O3 85.2(8) . 2_556
O1 C100 O3 115.9(10) 2_556 2_556
S1 C100 O2 16(8) 2_556 2_556
F1 C100 O2 91.6(8) . 2_556
F3 C100 O2 130.7(10) . 2_556
F2 C100 O2 25.8(3) . 2_556
O1 C100 O2 111.3(9) 2_556 2_556
O3 C100 O2 110.9(9) 2_556 2_556
S1 C100 C100 116(9) 2_556 2_556
F1 C100 C100 112.5(12) . 2_556
F3 C100 C100 111.0(8) . 2_556
F2 C100 C100 112.7(9) . 2_556
O1 C100 C100 108.2(11) 2_556 2_556
O3 C100 C100 107.4(9) 2_556 2_556
O2 C100 C100 102.1(7) 2_556 2_556
S1 C100 S1 114(9) 2_556 .
F1 C100 S1 111.0(9) . .
F3 C100 S1 113.9(9) . .
F2 C100 S1 111.3(8) . .
O1 C100 S1 107.7(8) 2_556 .
O3 C100 S1 110.0(9) 2_556 .
O2 C100 S1 99.7(7) 2_556 .
C100 C100 S1 2.9(4) 2_556 .
O1 F1 C100 87(2) 2_556 .
O1 F1 S1 91(2) 2_556 2_556
C100 F1 S1 4.4(6) . 2_556
O2 F2 S1 88.6(9) 2_556 2_556
O2 F2 C100 89.6(10) 2_556 .
S1 F2 C100 1.2(6) 2_556 .
O3 F3 C100 82.8(12) 2_556 .
O3 F3 S1 80.3(11) 2_556 2_556
C100 F3 S1 3.8(6) . 2_556
C100 S1 F2 164(7) 2_556 2_556
C100 S1 F1 82(8) 2_556 2_556
F2 S1 F1 112.8(5) 2_556 2_556
C100 S1 F3 61(8) 2_556 2_556
F2 S1 F3 108.5(3) 2_556 2_556
F1 S1 F3 104.2(5) 2_556 2_556
C100 S1 O2 163(9) 2_556 .
F2 S1 O2 27.7(3) 2_556 .
F1 S1 O2 95.6(5) 2_556 .
F3 S1 O2 135.6(4) 2_556 .
C100 S1 O3 78(7) 2_556 .
F2 S1 O3 88.3(4) 2_556 .
F1 S1 O3 126.0(5) 2_556 .
F3 S1 O3 24.4(3) 2_556 .
O2 S1 O3 115.9(4) . .
C100 S1 O1 64(8) 2_556 .
F2 S1 O1 129.6(5) 2_556 .
F1 S1 O1 19.2(6) 2_556 .
F3 S1 O1 88.6(5) 2_556 .
O2 S1 O1 114.7(5) . .
O3 S1 O1 112.3(5) . .
C100 S1 C100 61(9) 2_556 .
F2 S1 C100 115.2(5) 2_556 .
F1 S1 C100 109.3(5) 2_556 .
F3 S1 C100 106.2(5) 2_556 .
O2 S1 C100 103.9(4) . .
O3 S1 C100 104.2(5) . .
O1 S1 C100 103.9(5) . .
C100 S1 S1 63(9) 2_556 2_556
F2 S1 S1 113.8(3) 2_556 2_556
F1 S1 S1 108.0(4) 2_556 2_556
F3 S1 S1 109.1(3) 2_556 2_556
O2 S1 S1 101.6(3) . 2_556
O3 S1 S1 106.9(3) . 2_556
O1 S1 S1 103.7(5) . 2_556
C100 S1 S1 2.9(4) . 2_556
F1 O1 C100 73.6(18) 2_556 2_556
F1 O1 S1 70.1(18) 2_556 .
C100 O1 S1 3.8(6) 2_556 .
F2 O2 S1 63.6(8) 2_556 .
F2 O2 C100 64.6(9) 2_556 2_556
S1 O2 C100 1.2(7) . 2_556
F3 O3 C100 72.3(11) 2_556 2_556
F3 O3 S1 75.3(11) 2_556 .
C100 O3 S1 4.1(6) 2_556 .

loop_
_geom_bond_atom_site_label_1
_geom_bond_atom_site_label_2
_geom_bond_distance
_geom_bond_site_symmetry_2
Ag1 N2 2.2163(15) .
Ag1 P1 2.3503(5) .
Ag1 N1 2.3645(16) .
Ag1 Ag2 3.12827(14) .
Ag2 N3 2.1275(16) .
Ag2 N3 2.1275(16) 5_665
Ag2 Ag1 3.12827(14) 5_665
P1 C41 1.8227(19) .
P1 C21 1.8248(19) .
P1 C31 1.8254(19) .
N1 C1 1.347(3) .
N1 C5 1.354(2) .
N2 C6 1.362(2) .
N2 C9 1.365(2) .
N3 C15 1.349(3) .
N3 C10 1.350(3) .
C1 C2 1.378(3) .
C1 H1 0.9300 .
C2 C3 1.390(3) .
C2 H2 0.9300 .
C3 C4 1.373(3) .
C3 H3 0.9300 .
C4 C5 1.400(3) .
C4 H4 0.9300 .
C5 C6 1.454(3) .
C6 C7 1.404(2) .
C7 C8 1.399(3) .
C7 H7 0.9300 .
C8 C9 1.402(3) .
C8 H8 0.9300 .
C9 C10 1.457(3) .
C10 C11 1.401(3) .
C11 C12 1.382(4) .
C11 H11 0.9300 .
C12 C13 1.379(4) .
C12 H12 0.9300 .
C13 C15 1.376(3) .
C13 H13 0.9300 .
C15 H15 0.9300 .
C21 C26 1.391(3) .
C21 C22 1.393(3) .
C22 C23 1.386(3) .
C22 H22 0.9300 .
C23 C24 1.370(3) .
C23 H23 0.9300 .
C24 C25 1.384(3) .
C24 H24 0.9300 .
C25 C26 1.386(3) .
C25 H25 0.9300 .
C26 H26 0.9300 .
C31 C36 1.392(3) .
C31 C32 1.399(3) .
C32 C33 1.387(3) .
C32 H32 0.9300 .
C33 C34 1.384(3) .
C33 H33 0.9300 .
C34 C35 1.382(3) .
C34 H34 0.9300 .
C35 C36 1.389(3) .
C35 H35 0.9300 .
C36 H36 0.9300 .
C41 C42 1.389(3) .
C41 C46 1.403(3) .
C42 C43 1.390(3) .
C42 H42 0.9300 .
C43 C44 1.372(3) .
C43 H43 0.9300 .
C44 C45 1.388(3) .
C44 H44 0.9300 .
C45 C46 1.378(3) .
C45 H45 0.9300 .
C46 H46 0.9300 .
C100 S1 0.102(14) 2_556
C100 F1 1.330(11) .
C100 F3 1.336(11) .
C100 F2 1.349(11) .
C100 O1 1.384(16) 2_556
C100 O3 1.392(13) 2_556
C100 O2 1.493(12) 2_556
C100 C100 1.76(3) 2_556
C100 S1 1.804(13) .
F1 O1 0.468(14) 2_556
F1 S1 1.340(9) 2_556
F2 O2 0.649(6) 2_556
F2 S1 1.250(6) 2_556
F3 O3 0.590(7) 2_556
F3 S1 1.383(6) 2_556
S1 C100 0.102(14) 2_556
S1 F2 1.250(6) 2_556
S1 F1 1.340(9) 2_556
S1 F3 1.383(6) 2_556
S1 O2 1.395(6) .
S1 O3 1.409(6) .
S1 O1 1.425(8) .
S1 S1 1.848(5) 2_556
O1 F1 0.468(14) 2_556
O1 C100 1.384(16) 2_556
O2 F2 0.649(6) 2_556
O2 C100 1.493(12) 2_556
O3 F3 0.590(6) 2_556
O3 C100 1.392(13) 2_556

loop_
_geom_torsion_atom_site_label_1
_geom_torsion_atom_site_label_2
_geom_torsion_atom_site_label_3
_geom_torsion_atom_site_label_4
_geom_torsion
_geom_torsion_site_symmetry_1
_geom_torsion_site_symmetry_4
N2 Ag1 Ag2 N3 -62.47(6) . .
P1 Ag1 Ag2 N3 99.51(5) . .
N1 Ag1 Ag2 N3 -125.08(6) . .
N2 Ag1 Ag2 N3 117.53(6) . 5_665
P1 Ag1 Ag2 N3 -80.49(5) . 5_665
N1 Ag1 Ag2 N3 54.92(6) . 5_665
N2 Ag1 Ag2 Ag1 -174(100) . 5_665
P1 Ag1 Ag2 Ag1 -12(100) . 5_665
N1 Ag1 Ag2 Ag1 123(100) . 5_665
N2 Ag1 P1 C41 -18.28(11) . .
N1 Ag1 P1 C41 -163.08(8) . .
Ag2 Ag1 P1 C41 -50.32(7) . .
N2 Ag1 P1 C21 103.83(10) . .
N1 Ag1 P1 C21 -40.97(9) . .
Ag2 Ag1 P1 C21 71.79(7) . .
N2 Ag1 P1 C31 -137.30(10) . .
N1 Ag1 P1 C31 77.90(9) . .
Ag2 Ag1 P1 C31 -169.35(7) . .
N2 Ag1 N1 C1 -175.24(17) . .
P1 Ag1 N1 C1 -13.33(19) . .
Ag2 Ag1 N1 C1 -120.13(16) . .
N2 Ag1 N1 C5 8.64(12) . .
P1 Ag1 N1 C5 170.56(9) . .
Ag2 Ag1 N1 C5 63.76(12) . .
P1 Ag1 N2 C6 -167.49(9) . .
N1 Ag1 N2 C6 -13.53(11) . .
Ag2 Ag1 N2 C6 -130.87(13) . .
P1 Ag1 N2 C9 39.4(2) . .
N1 Ag1 N2 C9 -166.68(18) . .
Ag2 Ag1 N2 C9 75.98(17) . .
N3 Ag2 N3 C15 -72(100) 5_665 .
Ag1 Ag2 N3 C15 53.05(14) 5_665 .
Ag1 Ag2 N3 C15 -126.95(14) . .
N3 Ag2 N3 C10 112(100) 5_665 .
Ag1 Ag2 N3 C10 -123.78(15) 5_665 .
Ag1 Ag2 N3 C10 56.22(15) . .
C5 N1 C1 C2 0.2(3) . .
Ag1 N1 C1 C2 -175.70(16) . .
N1 C1 C2 C3 -1.0(3) . .
C1 C2 C3 C4 0.9(3) . .
C2 C3 C4 C5 -0.2(3) . .
C1 N1 C5 C4 0.6(3) . .
Ag1 N1 C5 C4 177.21(13) . .
C1 N1 C5 C6 -179.34(16) . .
Ag1 N1 C5 C6 -2.73(19) . .
C3 C4 C5 N1 -0.6(3) . .
C3 C4 C5 C6 179.31(18) . .
C9 N2 C6 C7 -0.5(2) . .
Ag1 N2 C6 C7 -161.10(12) . .
C9 N2 C6 C5 178.53(16) . .
Ag1 N2 C6 C5 17.9(2) . .
N1 C5 C6 N2 -10.1(2) . .
C4 C5 C6 N2 169.99(17) . .
N1 C5 C6 C7 168.77(18) . .
C4 C5 C6 C7 -11.2(3) . .
N2 C6 C7 C8 0.9(2) . .
C5 C6 C7 C8 -178.07(18) . .
C6 C7 C8 C9 -0.9(2) . .
C6 N2 C9 C8 0.0(2) . .
Ag1 N2 C9 C8 154.34(14) . .
C6 N2 C9 C10 176.27(16) . .
Ag1 N2 C9 C10 -29.3(3) . .
C7 C8 C9 N2 0.6(2) . .
C7 C8 C9 C10 -175.55(18) . .
C15 N3 C10 C11 0.7(3) . .
Ag2 N3 C10 C11 177.53(14) . .
C15 N3 C10 C9 -178.60(17) . .
Ag2 N3 C10 C9 -1.8(2) . .
N2 C9 C10 N3 -36.3(3) . .
C8 C9 C10 N3 139.4(2) . .
N2 C9 C10 C11 144.39(19) . .
C8 C9 C10 C11 -39.9(3) . .
N3 C10 C11 C12 -1.0(3) . .
C9 C10 C11 C12 178.4(2) . .
C10 C11 C12 C13 0.5(3) . .
C11 C12 C13 C15 0.1(3) . .
C10 N3 C15 C13 -0.1(3) . .
Ag2 N3 C15 C13 -177.01(17) . .
C12 C13 C15 N3 -0.3(3) . .
C41 P1 C21 C26 146.69(15) . .
C31 P1 C21 C26 -104.40(16) . .
Ag1 P1 C21 C26 22.44(17) . .
C41 P1 C21 C22 -38.39(19) . .
C31 P1 C21 C22 70.52(19) . .
Ag1 P1 C21 C22 -162.64(15) . .
C26 C21 C22 C23 -0.9(3) . .
P1 C21 C22 C23 -175.75(17) . .
C21 C22 C23 C24 0.7(3) . .
C22 C23 C24 C25 0.6(3) . .
C23 C24 C25 C26 -1.7(3) . .
C24 C25 C26 C21 1.6(3) . .
C22 C21 C26 C25 -0.3(3) . .
P1 C21 C26 C25 174.82(16) . .
C41 P1 C31 C36 -151.92(15) . .
C21 P1 C31 C36 96.34(16) . .
Ag1 P1 C31 C36 -28.83(17) . .
C41 P1 C31 C32 30.97(17) . .
C21 P1 C31 C32 -80.78(17) . .
Ag1 P1 C31 C32 154.05(14) . .
C36 C31 C32 C33 0.6(3) . .
P1 C31 C32 C33 177.75(15) . .
C31 C32 C33 C34 -0.8(3) . .
C32 C33 C34 C35 0.2(3) . .
C33 C34 C35 C36 0.5(3) . .
C34 C35 C36 C31 -0.6(3) . .
C32 C31 C36 C35 0.0(3) . .
P1 C31 C36 C35 -177.16(15) . .
C21 P1 C41 C42 -29.82(19) . .
C31 P1 C41 C42 -137.55(17) . .
Ag1 P1 C41 C42 96.01(17) . .
C21 P1 C41 C46 157.23(15) . .
C31 P1 C41 C46 49.50(17) . .
Ag1 P1 C41 C46 -76.93(16) . .
C46 C41 C42 C43 -0.6(3) . .
P1 C41 C42 C43 -173.53(16) . .
C41 C42 C43 C44 1.4(3) . .
C42 C43 C44 C45 -0.8(3) . .
C43 C44 C45 C46 -0.6(3) . .
C44 C45 C46 C41 1.4(3) . .
C42 C41 C46 C45 -0.7(3) . .
P1 C41 C46 C45 172.51(17) . .
S1 C100 F1 O1 -159(9) 2_556 2_556
F3 C100 F1 O1 -41(3) . 2_556
F2 C100 F1 O1 -154(3) . 2_556
O3 C100 F1 O1 -57(3) 2_556 2_556
O2 C100 F1 O1 -175(3) 2_556 2_556
C100 C100 F1 O1 81(3) 2_556 2_556
S1 C100 F1 O1 84(3) . 2_556
F3 C100 F1 S1 118(9) . 2_556
F2 C100 F1 S1 5(8) . 2_556
O1 C100 F1 S1 159(9) 2_556 2_556
O3 C100 F1 S1 102(9) 2_556 2_556
O2 C100 F1 S1 -16(8) 2_556 2_556
C100 C100 F1 S1 -120(9) 2_556 2_556
S1 C100 F1 S1 -117(9) . 2_556
S1 C100 F2 O2 -36(37) 2_556 2_556
F1 C100 F2 O2 -54.7(16) . 2_556
F3 C100 F2 O2 -168.9(14) . 2_556
O1 C100 F2 O2 -64.9(17) 2_556 2_556
O3 C100 F2 O2 176.6(14) 2_556 2_556
C100 C100 F2 O2 69.8(15) 2_556 2_556
S1 C100 F2 O2 67.0(14) . 2_556
F1 C100 F2 S1 -19(36) . 2_556
F3 C100 F2 S1 -133(38) . 2_556
O1 C100 F2 S1 -29(36) 2_556 2_556
O3 C100 F2 S1 -148(38) 2_556 2_556
O2 C100 F2 S1 36(37) 2_556 2_556
C100 C100 F2 S1 105(37) 2_556 2_556
S1 C100 F2 S1 103(37) . 2_556
S1 C100 F3 O3 -48(10) 2_556 2_556
F1 C100 F3 O3 -150.4(16) . 2_556
F2 C100 F3 O3 -36.2(17) . 2_556
O1 C100 F3 O3 -163.3(16) 2_556 2_556
O2 C100 F3 O3 -42(2) 2_556 2_556
C100 C100 F3 O3 86.3(16) 2_556 2_556
S1 C100 F3 O3 86.3(14) . 2_556
F1 C100 F3 S1 -103(10) . 2_556
F2 C100 F3 S1 12(9) . 2_556
O1 C100 F3 S1 -115(10) 2_556 2_556
O3 C100 F3 S1 48(10) 2_556 2_556
O2 C100 F3 S1 5(8) 2_556 2_556
C100 C100 F3 S1 134(10) 2_556 2_556
S1 C100 F3 S1 134(10) . 2_556
S1 C100 S1 C100 135(16) 2_556 2_556
F1 C100 S1 C100 -121(8) . 2_556
F3 C100 S1 C100 0(8) . 2_556
F2 C100 S1 C100 119(9) . 2_556
O1 C100 S1 C100 -101(8) 2_556 2_556
O3 C100 S1 C100 27(8) 2_556 2_556
O2 C100 S1 C100 143(9) 2_556 2_556
S1 C100 S1 F2 -62(8) 2_556 2_556
F1 C100 S1 F2 41.5(9) . 2_556
F3 C100 S1 F2 162.7(7) . 2_556
F2 C100 S1 F2 -78.1(8) . 2_556
O1 C100 S1 F2 62.1(8) 2_556 2_556
O3 C100 S1 F2 -170.7(6) 2_556 2_556
O2 C100 S1 F2 -54.1(7) 2_556 2_556
C100 C100 S1 F2 163(8) 2_556 2_556
S1 C100 S1 F1 66(8) 2_556 2_556
F1 C100 S1 F1 169.6(9) . 2_556
F3 C100 S1 F1 -69.1(8) . 2_556
F2 C100 S1 F1 50.1(9) . 2_556
O1 C100 S1 F1 -169.8(6) 2_556 2_556
O3 C100 S1 F1 -42.6(9) 2_556 2_556
O2 C100 S1 F1 74.1(7) 2_556 2_556
C100 C100 S1 F1 -69(8) 2_556 2_556
S1 C100 S1 F3 177(8) 2_556 2_556
F1 C100 S1 F3 -78.6(8) . 2_556
F3 C100 S1 F3 42.7(7) . 2_556
F2 C100 S1 F3 161.9(7) . 2_556
O1 C100 S1 F3 -58.0(8) 2_556 2_556
O3 C100 S1 F3 69.2(7) 2_556 2_556
O2 C100 S1 F3 -174.2(6) 2_556 2_556
C100 C100 S1 F3 43(8) 2_556 2_556
S1 C100 S1 O2 -35(8) 2_556 .
F1 C100 S1 O2 68.4(8) . .
F3 C100 S1 O2 -170.3(7) . .
F2 C100 S1 O2 -51.1(7) . .
O1 C100 S1 O2 89.0(8) 2_556 .
O3 C100 S1 O2 -143.8(7) 2_556 .
O2 C100 S1 O2 -27.1(8) 2_556 .
C100 C100 S1 O2 -170(8) 2_556 .
S1 C100 S1 O3 -157(8) 2_556 .
F1 C100 S1 O3 -53.4(8) . .
F3 C100 S1 O3 67.9(7) . .
F2 C100 S1 O3 -172.9(7) . .
O1 C100 S1 O3 -32.8(8) 2_556 .
O3 C100 S1 O3 94.4(7) 2_556 .
O2 C100 S1 O3 -149.0(6) 2_556 .
C100 C100 S1 O3 68(8) 2_556 .
S1 C100 S1 O1 85(8) 2_556 .
F1 C100 S1 O1 -171.2(6) . .
F3 C100 S1 O1 -49.9(8) . .
F2 C100 S1 O1 69.3(8) . .
O1 C100 S1 O1 -150.6(9) 2_556 .
O3 C100 S1 O1 -23.4(9) 2_556 .
O2 C100 S1 O1 93.3(7) 2_556 .
C100 C100 S1 O1 -50(8) 2_556 .
F1 C100 S1 S1 104(8) . 2_556
F3 C100 S1 S1 -135(8) . 2_556
F2 C100 S1 S1 -16(7) . 2_556
O1 C100 S1 S1 125(8) 2_556 2_556
O3 C100 S1 S1 -108(8) 2_556 2_556
O2 C100 S1 S1 8(7) 2_556 2_556
C100 C100 S1 S1 -135(16) 2_556 2_556
C100 S1 O1 F1 -157(10) 2_556 2_556
F2 S1 O1 F1 32(3) 2_556 2_556
F3 S1 O1 F1 145(3) 2_556 2_556
O2 S1 O1 F1 4(3) . 2_556
O3 S1 O1 F1 139(2) . 2_556
C100 S1 O1 F1 -109(3) . 2_556
S1 S1 O1 F1 -106(3) 2_556 2_556
F2 S1 O1 C100 -171(9) 2_556 2_556
F1 S1 O1 C100 157(10) 2_556 2_556
F3 S1 O1 C100 -58(9) 2_556 2_556
O2 S1 O1 C100 161(9) . 2_556
O3 S1 O1 C100 -64(9) . 2_556
C100 S1 O1 C100 48(9) . 2_556
S1 S1 O1 C100 51(9) 2_556 2_556
C100 S1 O2 F2 -148(28) 2_556 2_556
F1 S1 O2 F2 130.5(13) 2_556 2_556
F3 S1 O2 F2 13.5(16) 2_556 2_556
O3 S1 O2 F2 -4.4(15) . 2_556
O1 S1 O2 F2 129.1(12) . 2_556
C100 S1 O2 F2 -118.1(12) . 2_556
S1 S1 O2 F2 -119.8(12) 2_556 2_556
F2 S1 O2 C100 148(27) 2_556 2_556
F1 S1 O2 C100 -82(27) 2_556 2_556
F3 S1 O2 C100 161(28) 2_556 2_556
O3 S1 O2 C100 143(28) . 2_556
O1 S1 O2 C100 -83(27) . 2_556
C100 S1 O2 C100 30(28) . 2_556
S1 S1 O2 C100 28(27) 2_556 2_556
C100 S1 O3 F3 -42(9) 2_556 2_556
F2 S1 O3 F3 146.6(14) 2_556 2_556
F1 S1 O3 F3 29.4(16) 2_556 2_556
O2 S1 O3 F3 148.6(13) . 2_556
O1 S1 O3 F3 14.0(16) . 2_556
C100 S1 O3 F3 -97.8(14) . 2_556
S1 S1 O3 F3 -99.0(13) 2_556 2_556
F2 S1 O3 C100 -172(9) 2_556 2_556
F1 S1 O3 C100 71(9) 2_556 2_556
F3 S1 O3 C100 42(9) 2_556 2_556
O2 S1 O3 C100 -170(9) . 2_556
O1 S1 O3 C100 56(9) . 2_556
C100 S1 O3 C100 -56(9) . 2_556
S1 S1 O3 C100 -57(9) 2_556 2_556
